data_7008885
loop_
_publ_author_name
'Senge, Mathias O.'
'Renner, Mark W.'
'Kalisch, Werner W.'
'Fajer, Jack'

_publ_section_title
;
 Molecular structure of
 (5,10,15,20-tetrabutyl-2,3,7,8,12,13,17,18-octaethylporphyrinato)nickel(II)---correlation
 of nonplanarity with frontier orbital shifts&#x200A;&#x2020;
;
_journal_issue 3
_journal_name_full 'Journal of the Chemical Society, Dalton Transactions'
_journal_page_first 381
_journal_paper_doi 10.1039/a905927j
_journal_year 2000
_chemical_formula_moiety 'C52 H76 N4 Ni'
_chemical_formula_sum 'C52 H76 N4 Ni'
_chemical_formula_weight 815.88
_chemical_name_common Ni(II)TnBuOEP
_chemical_name_systematic
; 
 (5,10,15,20-Tetra(n-butyl)-2,3,7,8,12,13,17,18-
 octaethylporphyrinato)nickel(II) 
;
_space_group_IT_number 15
_symmetry_cell_setting monoclinic
_symmetry_space_group_name_Hall '-C 2yc'
_symmetry_space_group_name_H-M 'C 1 2/c 1'
_atom_sites_solution_hydrogens geom
_atom_sites_solution_primary direct
_atom_sites_solution_secondary difmap
_audit_creation_method SHELXL-97
_cell_angle_alpha 90.00
_cell_angle_beta 119.62(3)
_cell_angle_gamma 90.00
_cell_formula_units_Z 4
_cell_length_a 26.581(11)
_cell_length_b 7.566(2)
_cell_length_c 25.967(12)
_cell_measurement_reflns_used 32
_cell_measurement_temperature 126(2)
_cell_measurement_theta_max 33
_cell_measurement_theta_min 24
_cell_volume 4540(3)
_computing_cell_refinement 'Siemens, P3'
_computing_data_collection 'Siemens, P3'
_computing_data_reduction 'XDISK, Shelxtl-Plus, Siemens, 1994'
_computing_molecular_graphics 'XP, Shelxtl-Plus, Siemens, 1994'
_computing_publication_material 'XCIF, Shelxtl-Plus, Siemens, 1994'
_computing_structure_refinement 'SHELXL-97 (Sheldrick, 1997)'
_computing_structure_solution 'SHELXS-97 (Sheldrick, 1990)'
_diffrn_ambient_temperature 126(2)
_diffrn_detector_area_resol_mean n/a
_diffrn_measured_fraction_theta_full 0.457
_diffrn_measured_fraction_theta_max 0.457
_diffrn_measurement_device_type 'Syntex P21'
_diffrn_measurement_method 2theta-theta
_diffrn_radiation_monochromator graphite
_diffrn_radiation_source 'fine-focus sealed tube'
_diffrn_radiation_type CuK\a
_diffrn_radiation_wavelength 1.54178
_diffrn_reflns_av_R_equivalents 0.1080
_diffrn_reflns_av_sigmaI/netI 0.0283
_diffrn_reflns_limit_h_max 24
_diffrn_reflns_limit_h_min -28
_diffrn_reflns_limit_k_max 8
_diffrn_reflns_limit_k_min 0
_diffrn_reflns_limit_l_max 28
_diffrn_reflns_limit_l_min 0
_diffrn_reflns_number 3431
_diffrn_reflns_theta_full 57.08
_diffrn_reflns_theta_max 57.08
_diffrn_reflns_theta_min 3.83
_diffrn_standards_decay_% stable
_diffrn_standards_interval_count 198
_diffrn_standards_number 2
_exptl_absorpt_coefficient_mu 0.897
_exptl_absorpt_correction_T_max 0.6153
_exptl_absorpt_correction_T_min 0.6153
_exptl_absorpt_correction_type 'empirical, XABS2'
_exptl_crystal_colour green
_exptl_crystal_density_diffrn 1.194
_exptl_crystal_density_meas ?
_exptl_crystal_density_method 'not measured'
_exptl_crystal_description block
_exptl_crystal_F_000 1776
_exptl_crystal_size_max 0.60
_exptl_crystal_size_mid 0.60
_exptl_crystal_size_min 0.60
_refine_diff_density_max 0.526
_refine_diff_density_min -0.706
_refine_diff_density_rms 0.075
_refine_ls_extinction_coef n/d
_refine_ls_extinction_method none
_refine_ls_goodness_of_fit_ref 1.097
_refine_ls_hydrogen_treatment constr
_refine_ls_matrix_type full
_refine_ls_number_parameters 269
_refine_ls_number_reflns 3058
_refine_ls_number_restraints 3
_refine_ls_restrained_S_all 1.101
_refine_ls_R_factor_all 0.0603
_refine_ls_R_factor_gt 0.0552
_refine_ls_shift/su_max 0.000
_refine_ls_shift/su_mean 0.000
_refine_ls_structure_factor_coef Fsqd
_refine_ls_weighting_details 'w=1/[\s^2^(Fo^2^)+(0.0780P)^2^+15.2512P] where P=(Fo^2^+2Fc^2^)/3'
_refine_ls_weighting_scheme calc
_refine_ls_wR_factor_gt 0.1430
_refine_ls_wR_factor_ref 0.1469
_reflns_number_gt 2780
_reflns_number_total 3058
_reflns_threshold_expression >2sigma(I)
_cod_data_source_file a905927j.txt
_cod_data_source_block ms404
_cod_depositor_comments
;
The following automatic conversions were performed:

'_exptl_crystal_density_meas' value 'n/d' was changed to '?' - the
value is perceived as not measured.

Automatic conversion script
Id: cif_fix_values 3008 2015-01-20 13:52:24Z robertas 

The following automatic conversions were performed:

'_refine_ls_weighting_scheme' value 'calc
w=1/[\s^2^(Fo^2^)+(0.0780P)^2^+15.2512P] where P=(Fo^2^+2Fc^2^)/3'
was changed to 'calc'. New tag '_refine_ls_weighting_details' was
created. The value of the new tag was set to
'w=1/[\s^2^(Fo^2^)+(0.0780P)^2^+15.2512P] where P=(Fo^2^+2Fc^2^)/3'.

Automatic conversion script
Id: cif_fix_values 3143 2015-03-26 13:38:13Z robertas 
;
_cod_original_sg_symbol_H-M C2/c
_cod_database_code 7008885

loop_
_symmetry_equiv_pos_as_xyz
'x, y, z'
'-x, y, -z+1/2'
'x+1/2, y+1/2, z'
'-x+1/2, y+1/2, -z+1/2'
'-x, -y, -z'
'x, -y, z-1/2'
'-x+1/2, -y+1/2, -z'
'x+1/2, -y+1/2, z-1/2'

loop_
_atom_site_label
_atom_site_type_symbol
_atom_site_fract_x
_atom_site_fract_y
_atom_site_fract_z
_atom_site_U_iso_or_equiv
_atom_site_adp_type
_atom_site_occupancy
_atom_site_calc_flag
_atom_site_refinement_flags
_atom_site_disorder_assembly
_atom_site_disorder_group
Ni Ni 0.0000 0.59772(9) 0.2500 0.0106(2) Uani 1 d S . .
N21 N 0.03085(10) 0.5961(3) 0.33232(10) 0.0131(6) Uani 1 d . . .
N22 N 0.07480(10) 0.5940(3) 0.26022(11) 0.0143(6) Uani 1 d . . .
C1 C 0.00561(12) 0.6667(4) 0.36266(13) 0.0127(7) Uani 1 d . . .
C2 C 0.04358(13) 0.6395(4) 0.42560(13) 0.0148(7) Uani 1 d . . .
C3 C 0.08980(12) 0.5421(4) 0.43200(13) 0.0134(7) Uani 1 d . . .
C4 C 0.08224(12) 0.5178(4) 0.37289(13) 0.0127(7) Uani 1 d . . .
C5 C 0.12267(12) 0.4506(4) 0.35801(13) 0.0133(7) Uani 1 d . . .
C6 C 0.12195(12) 0.5107(4) 0.30638(13) 0.0120(7) Uani 1 d . . .
C7 C 0.17013(13) 0.5192(4) 0.29490(13) 0.0142(7) Uani 1 d . . .
C8 C 0.15218(13) 0.6175(4) 0.24448(13) 0.0146(7) Uani 1 d . . .
C9 C 0.09157(12) 0.6586(4) 0.22209(13) 0.0132(7) Uani 1 d . . .
C10 C 0.05244(13) 0.7267(4) 0.16581(13) 0.0150(7) Uani 1 d . . .
C21 C 0.03582(14) 0.6946(5) 0.47716(14) 0.0218(7) Uani 1 d . . .
H21A H 0.0534 0.6038 0.5086 0.026 Uiso 1 calc R . .
H21B H -0.0060 0.7000 0.4639 0.026 Uiso 1 calc R . .
C22 C 0.06314(15) 0.8735(5) 0.50294(16) 0.0350(10) Uani 1 d . . .
H22A H 0.0569 0.9024 0.5362 0.053 Uiso 1 calc R . .
H22B H 0.0453 0.9646 0.4723 0.053 Uiso 1 calc R . .
H22C H 0.1048 0.8685 0.5169 0.053 Uiso 1 calc R . .
C31 C 0.13995(13) 0.4873(4) 0.49090(13) 0.0195(7) Uani 1 d . . .
H31A H 0.1468 0.5804 0.5205 0.023 Uiso 1 calc R . .
H31B H 0.1751 0.4786 0.4871 0.023 Uiso 1 calc R . .
C32 C 0.13080(16) 0.3116(5) 0.51381(15) 0.0283(8) Uani 1 d . . .
H32A H 0.1649 0.2841 0.5520 0.042 Uiso 1 calc R . .
H32B H 0.1249 0.2178 0.4853 0.042 Uiso 1 calc R . .
H32C H 0.0967 0.3198 0.5188 0.042 Uiso 1 calc R . .
C51 C 0.16340(13) 0.3039(4) 0.39416(13) 0.0170(7) Uani 1 d . . .
H51A H 0.1593 0.2800 0.4294 0.020 Uiso 1 calc R . .
H51B H 0.2039 0.3405 0.4080 0.020 Uiso 1 calc R . .
C52 C 0.14973(14) 0.1351(4) 0.35650(14) 0.0213(7) Uani 1 d . . .
H52A H 0.1090 0.1016 0.3424 0.026 Uiso 1 calc R . .
H52B H 0.1534 0.1617 0.3212 0.026 Uiso 1 calc R . .
C53 C 0.18837(15) -0.0227(5) 0.38876(15) 0.0266(8) Uani 1 d D . .
H53A H 0.1785 -0.1211 0.3603 0.032 Uiso 1 calc R . .
H53B H 0.2291 0.0105 0.4027 0.032 Uiso 1 calc R . .
C54 C 0.18338(19) -0.0863(5) 0.44032(18) 0.0396(10) Uani 1 d D . .
H54A H 0.2092 -0.1874 0.4585 0.059 Uiso 1 calc R . .
H54B H 0.1434 -0.1224 0.4269 0.059 Uiso 1 calc R . .
H54C H 0.1942 0.0090 0.4695 0.059 Uiso 1 calc R . .
C71 C 0.23105(13) 0.4505(4) 0.33219(14) 0.0193(7) Uani 1 d . . .
H71A H 0.2485 0.4327 0.3065 0.023 Uiso 1 calc R . .
H71B H 0.2296 0.3341 0.3488 0.023 Uiso 1 calc R . .
C72 C 0.26950(14) 0.5741(5) 0.38272(16) 0.0300(9) Uani 1 d . . .
H72A H 0.3083 0.5231 0.4053 0.045 Uiso 1 calc R . .
H72B H 0.2530 0.5900 0.4089 0.045 Uiso 1 calc R . .
H72C H 0.2719 0.6889 0.3666 0.045 Uiso 1 calc R . .
C81 C 0.18805(14) 0.6498(5) 0.21528(15) 0.0244(8) Uani 1 d . . .
H81A H 0.2295 0.6534 0.2460 0.029 Uiso 1 calc R . .
H81B H 0.1777 0.7663 0.1953 0.029 Uiso 1 calc R . .
C82 C 0.17914(18) 0.5079(6) 0.17013(17) 0.0378(10) Uani 1 d . . .
H82A H 0.2032 0.5343 0.1522 0.057 Uiso 1 calc R . .
H82B H 0.1383 0.5053 0.1392 0.057 Uiso 1 calc R . .
H82C H 0.1901 0.3926 0.1898 0.057 Uiso 1 calc R . .
C101 C 0.07274(14) 0.8565(5) 0.13544(14) 0.0232(8) Uani 1 d . . .
H10A H 0.0391 0.8945 0.0976 0.028 Uiso 1 calc R . .
H10B H 0.1004 0.7963 0.1262 0.028 Uiso 1 calc R . .
C102 C 0.10211(14) 1.0207(5) 0.17362(15) 0.0253(8) Uani 1 d . . .
H10C H 0.1294 0.9810 0.2144 0.030 Uiso 1 calc R . .
H10D H 0.1251 1.0790 0.1580 0.030 Uiso 1 calc R . .
C103 C 0.0622(2) 1.1549(8) 0.1765(3) 0.0751(18) Uani 1 d D . .
H10E H 0.0870 1.2489 0.2037 0.090 Uiso 1 calc R A 1
H10F H 0.0408 1.2091 0.1367 0.090 Uiso 1 calc R A 1
C104 C 0.0193(3) 1.1122(9) 0.1940(3) 0.043(2) Uani 0.646(11) d PD B 1
H10G H -0.0017 1.2195 0.1930 0.065 Uiso 0.646(11) calc PR B 1
H10H H 0.0388 1.0636 0.2343 0.065 Uiso 0.646(11) calc PR B 1
H10I H -0.0079 1.0247 0.1666 0.065 Uiso 0.646(11) calc PR B 1
C10D C 0.0078(5) 1.179(2) 0.1382(7) 0.068(6) Uani 0.354(11) d P B 2
H10J H -0.0075 1.2758 0.1516 0.103 Uiso 0.354(11) calc PR B 2
H10K H -0.0138 1.0708 0.1344 0.103 Uiso 0.354(11) calc PR B 2
H10L H 0.0038 1.2098 0.0997 0.103 Uiso 0.354(11) calc PR B 2

loop_
_atom_site_aniso_label
_atom_site_aniso_U_11
_atom_site_aniso_U_22
_atom_site_aniso_U_33
_atom_site_aniso_U_23
_atom_site_aniso_U_13
_atom_site_aniso_U_12
Ni 0.0103(4) 0.0117(4) 0.0100(4) 0.000 0.0051(3) 0.000
N21 0.0111(13) 0.0146(14) 0.0139(14) 0.0013(11) 0.0064(11) 0.0007(10)
N22 0.0131(13) 0.0153(14) 0.0166(13) 0.0006(11) 0.0090(11) 0.0003(10)
C1 0.0162(15) 0.0084(15) 0.0134(16) -0.0024(12) 0.0073(13) -0.0020(13)
C2 0.0177(16) 0.0140(16) 0.0132(16) -0.0036(13) 0.0081(13) -0.0040(13)
C3 0.0149(15) 0.0119(15) 0.0122(16) -0.0002(13) 0.0058(13) -0.0026(13)
C4 0.0146(15) 0.0092(15) 0.0130(16) 0.0035(12) 0.0059(13) 0.0000(13)
C5 0.0130(15) 0.0128(15) 0.0121(15) -0.0019(13) 0.0047(13) -0.0019(13)
C6 0.0132(15) 0.0084(15) 0.0120(15) -0.0001(12) 0.0044(13) 0.0017(12)
C7 0.0156(16) 0.0106(15) 0.0162(16) 0.0015(13) 0.0076(13) 0.0024(13)
C8 0.0152(16) 0.0133(16) 0.0156(16) 0.0023(13) 0.0079(13) 0.0011(12)
C9 0.0139(15) 0.0099(15) 0.0164(16) -0.0030(13) 0.0081(13) -0.0034(12)
C10 0.0194(16) 0.0114(16) 0.0148(16) 0.0009(13) 0.0088(13) -0.0017(13)
C21 0.0214(17) 0.0299(19) 0.0143(16) 0.0006(15) 0.0089(14) 0.0048(15)
C22 0.0254(19) 0.045(2) 0.026(2) -0.0193(18) 0.0059(16) 0.0018(18)
C31 0.0207(16) 0.0223(18) 0.0126(16) 0.0000(14) 0.0061(14) 0.0029(14)
C32 0.037(2) 0.028(2) 0.0215(18) 0.0091(16) 0.0157(16) 0.0093(17)
C51 0.0165(15) 0.0190(17) 0.0167(16) 0.0043(14) 0.0092(13) 0.0037(13)
C52 0.0197(17) 0.0195(17) 0.0230(18) 0.0040(14) 0.0091(14) 0.0029(14)
C53 0.0273(19) 0.0183(18) 0.032(2) -0.0008(16) 0.0128(16) 0.0060(15)
C54 0.051(2) 0.021(2) 0.050(2) 0.0174(18) 0.028(2) 0.0128(18)
C71 0.0159(16) 0.0203(17) 0.0252(18) 0.0075(15) 0.0128(14) 0.0057(14)
C72 0.0158(17) 0.028(2) 0.034(2) 0.0097(17) 0.0025(15) 0.0018(15)
C81 0.0197(17) 0.0304(19) 0.0303(19) 0.0076(16) 0.0179(15) 0.0037(15)
C82 0.050(2) 0.043(2) 0.039(2) 0.0071(19) 0.036(2) 0.009(2)
C101 0.0234(17) 0.0262(19) 0.0201(17) 0.0033(15) 0.0108(15) -0.0027(15)
C102 0.0245(18) 0.0249(19) 0.0244(18) 0.0040(15) 0.0104(15) -0.0044(15)
C103 0.044(3) 0.078(4) 0.090(4) -0.051(3) 0.023(3) -0.010(3)
C104 0.034(4) 0.034(4) 0.061(5) -0.010(3) 0.023(3) -0.001(3)
C10D 0.042(8) 0.054(9) 0.072(11) -0.024(8) 0.000(7) 0.030(7)

loop_
_atom_type_symbol
_atom_type_description
_atom_type_scat_dispersion_real
_atom_type_scat_dispersion_imag
_atom_type_scat_source
C C 0.0181 0.0091 'International Tables Vol C Tables 4.2.6.8 and 6.1.1.4'
H H 0.0000 0.0000 'International Tables Vol C Tables 4.2.6.8 and 6.1.1.4'
N N 0.0311 0.0180 'International Tables Vol C Tables 4.2.6.8 and 6.1.1.4'
Ni Ni -3.0029 0.5091 'International Tables Vol C Tables 4.2.6.8 and 6.1.1.4'

loop_
_geom_angle_atom_site_label_1
_geom_angle_atom_site_label_2
_geom_angle_atom_site_label_3
_geom_angle
_geom_angle_site_symmetry_1
_geom_angle_site_symmetry_3
_geom_angle_publ_flag
N22 Ni N22 178.29(16) . 2 ?
N22 Ni N21 89.82(11) . 2 ?
N22 Ni N21 90.17(11) 2 2 ?
N22 Ni N21 90.17(11) . . ?
N22 Ni N21 89.82(11) 2 . ?
N21 Ni N21 179.26(16) 2 . ?
C1 N21 C4 108.0(2) . . ?
C1 N21 Ni 126.2(2) . . ?
C4 N21 Ni 125.7(2) . . ?
C9 N22 C6 108.1(2) . . ?
C9 N22 Ni 126.7(2) . . ?
C6 N22 Ni 124.9(2) . . ?
N21 C1 C10 122.8(3) . 2 ?
N21 C1 C2 109.1(3) . . ?
C10 C1 C2 127.3(3) 2 . ?
C3 C2 C1 107.2(3) . . ?
C3 C2 C21 123.2(3) . . ?
C1 C2 C21 129.5(3) . . ?
C2 C3 C4 106.9(3) . . ?
C2 C3 C31 124.1(3) . . ?
C4 C3 C31 128.8(3) . . ?
N21 C4 C5 123.3(3) . . ?
N21 C4 C3 108.6(3) . . ?
C5 C4 C3 127.5(3) . . ?
C4 C5 C6 119.6(3) . . ?
C4 C5 C51 120.4(3) . . ?
C6 C5 C51 119.8(3) . . ?
N22 C6 C5 123.5(3) . . ?
N22 C6 C7 108.3(2) . . ?
C5 C6 C7 127.7(3) . . ?
C8 C7 C6 107.1(3) . . ?
C8 C7 C71 123.8(3) . . ?
C6 C7 C71 128.9(3) . . ?
C7 C8 C9 107.0(3) . . ?
C7 C8 C81 124.2(3) . . ?
C9 C8 C81 128.2(3) . . ?
N22 C9 C10 123.2(3) . . ?
N22 C9 C8 109.2(3) . . ?
C10 C9 C8 126.8(3) . . ?
C9 C10 C1 118.7(3) . 2 ?
C9 C10 C101 120.5(3) . . ?
C1 C10 C101 120.8(3) 2 . ?
C2 C21 C22 112.9(3) . . ?
C3 C31 C32 113.8(3) . . ?
C5 C51 C52 110.1(2) . . ?
C53 C52 C51 114.6(3) . . ?
C54 C53 C52 114.3(3) . . ?
C7 C71 C72 113.1(3) . . ?
C8 C81 C82 112.3(3) . . ?
C10 C101 C102 112.6(3) . . ?
C103 C102 C101 115.7(3) . . ?
C10D C103 C102 127.3(7) . . ?
C104 C103 C102 123.2(5) . . ?

loop_
_geom_bond_atom_site_label_1
_geom_bond_atom_site_label_2
_geom_bond_distance
_geom_bond_site_symmetry_2
_geom_bond_publ_flag
Ni N22 1.872(2) . ?
Ni N22 1.872(2) 2 ?
Ni N21 1.873(3) 2 ?
Ni N21 1.873(3) . ?
N21 C1 1.371(4) . ?
N21 C4 1.380(4) . ?
N22 C9 1.362(4) . ?
N22 C6 1.386(4) . ?
C1 C10 1.416(4) 2 ?
C1 C2 1.450(4) . ?
C2 C3 1.370(4) . ?
C2 C21 1.510(4) . ?
C3 C4 1.458(4) . ?
C3 C31 1.508(4) . ?
C4 C5 1.405(4) . ?
C5 C6 1.407(4) . ?
C5 C51 1.510(4) . ?
C6 C7 1.453(4) . ?
C7 C8 1.370(4) . ?
C7 C71 1.510(4) . ?
C8 C9 1.451(4) . ?
C8 C81 1.503(4) . ?
C9 C10 1.407(4) . ?
C10 C1 1.416(4) 2 ?
C10 C101 1.516(4) . ?
C21 C22 1.526(5) . ?
C31 C32 1.524(5) . ?
C51 C52 1.539(5) . ?
C52 C53 1.527(5) . ?
C53 C54 1.489(5) . ?
C71 C72 1.522(5) . ?
C81 C82 1.520(5) . ?
C101 C102 1.540(5) . ?
C102 C103 1.497(6) . ?
C103 C10D 1.301(13) . ?
C103 C104 1.456(6) . ?
